data_4131354
loop_
_publ_author_name
'Gorgas, Nikolaus'
'Alves, Luis G.'
'St\"oger, Berthold'
'Martins, Ana M.'
'Veiros, Luis F.'
'Kirchner, Karl'

_publ_section_title
;
 Stable, Yet Highly Reactive Nonclassical Iron(II) Polyhydride Pincer
 Complexes: Z-Selective Dimerization and Hydroboration of Terminal
 Alkynes.
;
_journal_issue 24
_journal_name_full 'Journal of the American Chemical Society'
_journal_page_first 8130
_journal_page_last 8133
_journal_paper_doi 10.1021/jacs.7b05051
_journal_volume 139
_journal_year 2017
_chemical_formula_sum 'C19 H42 B Fe N3 P2'
_chemical_formula_weight 441.2
_space_group_IT_number 19
_space_group_name_Hall 'P 2ac 2ab'
_space_group_name_H-M_alt 'P 21 21 21'
_symmetry_cell_setting orthorhombic
_symmetry_Int_Tables_number 19
_symmetry_space_group_name_Hall 'P 2ac 2ab'
_symmetry_space_group_name_H-M 'P 21 21 21'
_audit_creation_method 'Jana2006 Version : 19/11/2014'
_cell_angle_alpha 90
_cell_angle_beta 90
_cell_angle_gamma 90
_cell_formula_units_Z 4
_cell_length_a 11.1208(3)
_cell_length_b 11.3351(3)
_cell_length_c 18.5681(5)
_cell_measurement_reflns_used 8015
_cell_measurement_temperature 100
_cell_measurement_theta_max 32.4
_cell_measurement_theta_min 2.6
_cell_volume 2340.61(11)
_diffrn_ambient_temperature 100
_diffrn_measured_fraction_theta_full 1
_diffrn_measured_fraction_theta_max 1
_diffrn_measurement_device 'four-circle diffractometer'
_diffrn_measurement_device_type 'Bruker KAPPA APEX II CCD'
_diffrn_measurement_method '\w- and \f-scans'
_diffrn_radiation_monochromator graphite
_diffrn_radiation_probe x-ray
_diffrn_radiation_source 'X-ray tube'
_diffrn_radiation_type 'Mo K\a'
_diffrn_radiation_wavelength 0.71073
_diffrn_reflns_av_R_equivalents 0.0336
_diffrn_reflns_av_unetI/netI 0.0446
_diffrn_reflns_limit_h_max 16
_diffrn_reflns_limit_h_min -8
_diffrn_reflns_limit_k_max 17
_diffrn_reflns_limit_k_min -16
_diffrn_reflns_limit_l_max 28
_diffrn_reflns_limit_l_min -28
_diffrn_reflns_number 24928
_diffrn_reflns_theta_full 32.65
_diffrn_reflns_theta_max 32.65
_diffrn_reflns_theta_min 2.1
_exptl_absorpt_coefficient_mu 0.79
_exptl_absorpt_correction_T_max 0.89
_exptl_absorpt_correction_T_min 0.55
_exptl_absorpt_correction_type multi-scan
_exptl_absorpt_process_details SADABS
_exptl_crystal_colour 'dark yellow'
_exptl_crystal_density_diffrn 1.252
_exptl_crystal_description prism
_exptl_crystal_F_000 952
_exptl_crystal_size_max 0.58
_exptl_crystal_size_mid 0.23
_exptl_crystal_size_min 0.12
_refine_diff_density_max 0.20
_refine_diff_density_min -0.18
_refine_ls_abs_structure_details '  3800 of Friedel pairs used in the refinement'
_refine_ls_abs_structure_Flack 0.013(8)
_refine_ls_extinction_method none
_refine_ls_goodness_of_fit_gt 1.09
_refine_ls_goodness_of_fit_ref 1.05
_refine_ls_hydrogen_treatment mixed
_refine_ls_number_constraints 148
_refine_ls_number_parameters 256
_refine_ls_number_reflns 8548
_refine_ls_number_restraints 1
_refine_ls_R_factor_all 0.0354
_refine_ls_R_factor_gt 0.0258
_refine_ls_shift/su_max 0.0118
_refine_ls_shift/su_mean 0.0015
_refine_ls_structure_factor_coef F
_refine_ls_weighting_details w=1/(\s^2^(F)+0.0001F^2^)
_refine_ls_weighting_scheme sigma
_refine_ls_wR_factor_gt 0.0273
_refine_ls_wR_factor_ref 0.0284
_reflns_number_gt 7254
_reflns_number_total 8548
_reflns_threshold_expression I>3\s(I)
_cod_data_source_file ja7b05051_si_002.cif
_cod_data_source_block FePNP_BH4_H
_cod_depositor_comments
;
The following automatic conversions were performed:

data item '_diffrn_radiation_probe' value 'X-ray' was changed to
'x-ray' in accordance with the
/home/saulius/struct/COD-crude-data/automatic-downloads/DataCite-retrospective/ACS/depositions/lib/dictionaries/cif_core.dic
dictionary named 'cif_core.dic' version 2.4.2 last updated on
2011-04-26.

Automatic conversion script
Id: cif_fix_values 6909 2019-04-08 15:41:33Z antanas 
;
_cod_original_formula_sum 'C19 H42 B1 Fe1 N3 P2'
_cod_database_code 4131354

loop_
_space_group_symop_id
_space_group_symop_operation_xyz
1 x,y,z
2 -x+1/2,-y,z+1/2
3 -x,y+1/2,-z+1/2
4 x+1/2,-y+1/2,-z

loop_
_atom_site_label
_atom_site_type_symbol
_atom_site_fract_x
_atom_site_fract_y
_atom_site_fract_z
_atom_site_adp_type
_atom_site_U_iso_or_equiv
_atom_site_site_symmetry_multiplicity
_atom_site_occupancy
_atom_site_calc_flag
Fe1 Fe 0.255358(15) 0.026586(13) 0.129051(9) Uani 0.00877(4) 4 1 d
P1 P 0.10895(3) -0.09792(3) 0.128455(18) Uani 0.00991(7) 4 1 d
P2 P 0.42974(3) 0.10605(3) 0.115728(17) Uani 0.01048(8) 4 1 d
N1 N 0.27415(9) -0.02026(10) 0.02782(5) Uani 0.0110(2) 4 1 d
N2 N 0.09644(9) -0.12617(10) 0.03740(6) Uani 0.0129(3) 4 1 d
N3 N 0.46258(9) 0.06851(10) 0.02839(6) Uani 0.0146(3) 4 1 d
C1 C 0.19037(11) -0.08913(11) -0.00536(7) Uani 0.0116(3) 4 1 d
C2 C 0.20051(12) -0.12107(12) -0.07784(7) Uani 0.0161(3) 4 1 d
C3 C 0.29886(12) -0.08186(12) -0.11625(7) Uani 0.0187(4) 4 1 d
C4 C 0.38728(12) -0.01622(13) -0.08309(7) Uani 0.0179(3) 4 1 d
C5 C 0.37415(11) 0.01049(11) -0.00998(7) Uani 0.0122(3) 4 1 d
C6 C 0.13337(12) -0.24575(11) 0.16914(7) Uani 0.0145(3) 4 1 d
C7 C 0.21834(13) -0.31943(12) 0.12261(8) Uani 0.0218(4) 4 1 d
C8 C 0.18549(12) -0.23388(13) 0.24466(8) Uani 0.0199(4) 4 1 d
C9 C -0.04993(11) -0.06871(12) 0.15192(8) Uani 0.0153(3) 4 1 d
C10 C -0.09607(12) 0.03670(14) 0.10891(8) Uani 0.0217(4) 4 1 d
C11 C -0.06725(13) -0.05195(12) 0.23308(7) Uani 0.0184(4) 4 1 d
C12 C 0.55664(11) 0.04955(11) 0.17027(7) Uani 0.0151(3) 4 1 d
C13 C 0.58717(13) -0.07899(13) 0.15263(9) Uani 0.0231(4) 4 1 d
C14 C 0.52422(14) 0.06319(15) 0.24953(8) Uani 0.0247(4) 4 1 d
C15 C 0.45362(11) 0.26848(11) 0.11936(7) Uani 0.0159(3) 4 1 d
C16 C 0.36385(14) 0.32871(14) 0.06991(10) Uani 0.0286(5) 4 1 d
C17 C 0.57976(13) 0.31843(12) 0.10577(9) Uani 0.0244(4) 4 1 d
C18 C 0.00520(12) -0.20264(13) 0.00539(8) Uani 0.0208(4) 4 1 d
C19 C 0.57682(12) 0.09348(14) -0.00720(8) Uani 0.0208(4) 4 1 d
B1 B 0.18401(14) 0.16132(14) 0.19287(9) Uani 0.0162(4) 4 1 d
H1c2 H 0.140315 -0.169253 -0.100388 Uiso 0.0193 4 1 d
H1c3 H 0.305795 -0.100452 -0.16652 Uiso 0.0224 4 1 d
H1c4 H 0.456235 0.010547 -0.109554 Uiso 0.0215 4 1 d
H1c6 H 0.056907 -0.284797 0.171879 Uiso 0.0174 4 1 d
H1c7 H 0.185907 -0.326219 0.074879 Uiso 0.0262 4 1 d
H2c7 H 0.29556 -0.281745 0.120464 Uiso 0.0262 4 1 d
H3c7 H 0.226902 -0.396606 0.143282 Uiso 0.0262 4 1 d
H1c8 H 0.13199 -0.187853 0.273932 Uiso 0.0239 4 1 d
H2c8 H 0.194996 -0.310805 0.265533 Uiso 0.0239 4 1 d
H3c8 H 0.262331 -0.195515 0.242116 Uiso 0.0239 4 1 d
H1c9 H -0.096839 -0.136632 0.139095 Uiso 0.0183 4 1 d
H1c10 H -0.091838 0.019207 0.058382 Uiso 0.026 4 1 d
H2c10 H -0.177975 0.052619 0.122027 Uiso 0.026 4 1 d
H3c10 H -0.047415 0.104576 0.119246 Uiso 0.026 4 1 d
H1c11 H -0.045414 -0.123226 0.257744 Uiso 0.0221 4 1 d
H2c11 H -0.017247 0.011616 0.249521 Uiso 0.0221 4 1 d
H3c11 H -0.14996 -0.033717 0.242851 Uiso 0.0221 4 1 d
H1c12 H 0.627351 0.094534 0.159068 Uiso 0.0181 4 1 d
H1c13 H 0.61698 -0.084024 0.104209 Uiso 0.0278 4 1 d
H2c13 H 0.647506 -0.106944 0.185438 Uiso 0.0278 4 1 d
H3c13 H 0.516173 -0.12658 0.1572 Uiso 0.0278 4 1 d
H1c14 H 0.506755 0.144481 0.259591 Uiso 0.0296 4 1 d
H2c14 H 0.454886 0.015885 0.260229 Uiso 0.0296 4 1 d
H3c14 H 0.590599 0.037813 0.27873 Uiso 0.0296 4 1 d
H1c15 H 0.441719 0.285841 0.169457 Uiso 0.0191 4 1 d
H1c16 H 0.283766 0.305541 0.083049 Uiso 0.0343 4 1 d
H2c16 H 0.371689 0.412722 0.07444 Uiso 0.0343 4 1 d
H3c16 H 0.379337 0.305932 0.020987 Uiso 0.0343 4 1 d
H1c17 H 0.637854 0.272823 0.131984 Uiso 0.0292 4 1 d
H2c17 H 0.597563 0.314735 0.05523 Uiso 0.0292 4 1 d
H3c17 H 0.582821 0.399007 0.121589 Uiso 0.0292 4 1 d
H1c18 H -0.052954 -0.22382 0.041344 Uiso 0.0249 4 1 d
H2c18 H -0.034159 -0.161643 -0.033226 Uiso 0.0249 4 1 d
H3c18 H 0.04275 -0.272707 -0.012988 Uiso 0.0249 4 1 d
H1c19 H 0.633674 0.121896 0.027625 Uiso 0.025 4 1 d
H2c19 H 0.607079 0.022612 -0.028952 Uiso 0.025 4 1 d
H3c19 H 0.56484 0.152338 -0.043672 Uiso 0.025 4 1 d
H3b1 H 0.2395(15) 0.2408(13) 0.2075(8) Uiso 0.019(4) 4 1 d
H4b1 H 0.0930(15) 0.1647(14) 0.2173(9) Uiso 0.021(4) 4 1 d
H1b1 H 0.2372(16) 0.0654(14) 0.2110(9) Uiso 0.029(5) 4 1 d
H1 H 0.3260(14) -0.0745(10) 0.1532(10) Uiso 0.041(6) 4 1 d
H2b1 H 0.1757(16) 0.1540(15) 0.1286(11) Uiso 0.032(5) 4 1 d

loop_
_atom_site_aniso_label
_atom_site_aniso_type_symbol
_atom_site_aniso_U_11
_atom_site_aniso_U_22
_atom_site_aniso_U_33
_atom_site_aniso_U_12
_atom_site_aniso_U_13
_atom_site_aniso_U_23
Fe1 Fe 0.00853(7) 0.01008(7) 0.00769(7) -0.00060(7) 0.00031(7) -0.00058(7)
P1 P 0.00881(12) 0.01062(13) 0.01029(13) -0.00055(11) -0.00030(11) -0.00036(13)
P2 P 0.00950(12) 0.01091(13) 0.01103(14) -0.00133(11) 0.00037(11) 0.00034(11)
N1 N 0.0125(5) 0.0119(4) 0.0086(4) 0.0014(4) 0.0005(3) 0.0002(4)
N2 N 0.0132(5) 0.0146(5) 0.0111(5) -0.0037(4) -0.0022(4) -0.0023(4)
N3 N 0.0118(5) 0.0187(5) 0.0133(5) -0.0030(4) 0.0047(4) -0.0004(4)
C1 C 0.0140(5) 0.0104(6) 0.0105(5) 0.0023(4) -0.0018(4) -0.0008(5)
C2 C 0.0209(6) 0.0160(7) 0.0115(6) 0.0019(5) -0.0046(5) -0.0031(5)
C3 C 0.0261(6) 0.0205(7) 0.0094(6) 0.0049(5) 0.0003(5) -0.0023(5)
C4 C 0.0200(6) 0.0229(7) 0.0109(5) 0.0020(6) 0.0043(5) -0.0002(5)
C5 C 0.0139(5) 0.0117(6) 0.0110(5) 0.0012(4) 0.0020(4) -0.0001(4)
C6 C 0.0145(6) 0.0114(6) 0.0176(6) -0.0017(5) -0.0003(5) 0.0030(5)
C7 C 0.0250(7) 0.0144(6) 0.0262(7) 0.0054(5) -0.0031(6) -0.0034(6)
C8 C 0.0209(7) 0.0207(7) 0.0180(7) -0.0005(5) -0.0025(5) 0.0059(6)
C9 C 0.0089(5) 0.0169(6) 0.0200(6) -0.0014(5) 0.0010(5) -0.0021(5)
C10 C 0.0141(6) 0.0269(7) 0.0240(7) 0.0060(6) -0.0022(5) -0.0010(6)
C11 C 0.0182(6) 0.0171(7) 0.0199(6) -0.0013(5) 0.0071(5) 0.0008(5)
C12 C 0.0107(5) 0.0162(6) 0.0184(6) -0.0013(5) -0.0033(5) 0.0008(5)
C13 C 0.0169(7) 0.0164(7) 0.0361(8) 0.0020(5) -0.0075(6) 0.0009(6)
C14 C 0.0210(7) 0.0348(9) 0.0183(7) -0.0006(6) -0.0054(6) 0.0022(6)
C15 C 0.0178(6) 0.0126(6) 0.0173(6) -0.0025(5) 0.0017(5) 0.0012(5)
C16 C 0.0267(8) 0.0190(8) 0.0400(10) -0.0018(6) -0.0043(7) 0.0147(6)
C17 C 0.0248(7) 0.0158(7) 0.0325(8) -0.0083(6) -0.0010(6) 0.0020(6)
C18 C 0.0194(6) 0.0235(7) 0.0194(7) -0.0085(6) -0.0037(5) -0.0060(6)
C19 C 0.0155(6) 0.0265(7) 0.0205(6) -0.0032(6) 0.0080(5) -0.0022(6)
B1 B 0.0149(7) 0.0169(7) 0.0168(7) -0.0006(5) 0.0026(5) -0.0027(6)

loop_
_atom_type_symbol
_atom_type_scat_dispersion_real
_atom_type_scat_dispersion_imag
_atom_type_scat_source
C 0.0033 0.0016 'International Tables Vol C tables 4.2.6.8 and 6.1.1.1'
H 0.0000 0.0000 'International Tables Vol C tables 4.2.6.8 and 6.1.1.1'
B 0.0013 0.0007 'International Tables Vol C tables 4.2.6.8 and 6.1.1.1'
Fe 0.3463 0.8444 'International Tables Vol C tables 4.2.6.8 and 6.1.1.1'
N 0.0061 0.0033 'International Tables Vol C tables 4.2.6.8 and 6.1.1.1'
P 0.1023 0.0942 'International Tables Vol C tables 4.2.6.8 and 6.1.1.1'

loop_
_geom_angle_atom_site_label_1
_geom_angle_atom_site_label_2
_geom_angle_atom_site_label_3
_geom_angle
P1 Fe1 P2 162.607(14)
P1 Fe1 N1 84.17(3)
P1 Fe1 B1 101.23(4)
P1 Fe1 H1b1 95.1(6)
P1 Fe1 H1 83.9(6)
P1 Fe1 H2b1 99.4(6)
P2 Fe1 N1 84.68(3)
P2 Fe1 B1 95.82(4)
P2 Fe1 H1b1 96.2(6)
P2 Fe1 H1 83.1(6)
P2 Fe1 H2b1 96.5(6)
N1 Fe1 B1 141.32(6)
N1 Fe1 H1b1 178.8(6)
N1 Fe1 H1 91.4(7)
N1 Fe1 H2b1 106.4(7)
B1 Fe1 H1b1 37.8(6)
B1 Fe1 H1 127.1(7)
B1 Fe1 H2b1 35.0(7)
H1b1 Fe1 H1 89.5(9)
H1b1 Fe1 H2b1 72.7(9)
H1 Fe1 H2b1 162.2(10)
Fe1 P1 N2 100.80(4)
Fe1 P1 C6 118.56(4)
Fe1 P1 C9 127.11(5)
N2 P1 C6 104.04(6)
N2 P1 C9 100.78(6)
C6 P1 C9 101.85(6)
Fe1 P2 N3 101.34(4)
Fe1 P2 C12 118.63(4)
Fe1 P2 C15 122.57(4)
N3 P2 C12 105.60(6)
N3 P2 C15 104.43(6)
C12 P2 C15 102.34(6)
Fe1 N1 C1 120.97(8)
Fe1 N1 C5 120.75(8)
C1 N1 C5 118.20(10)
P1 N2 C1 116.54(9)
P1 N2 C18 124.36(9)
C1 N2 C18 118.23(11)
P2 N3 C5 117.01(9)
P2 N3 C19 124.40(9)
C5 N3 C19 118.59(11)
N1 C1 N2 115.63(11)
N1 C1 C2 121.89(11)
N2 C1 C2 122.48(11)
C1 C2 C3 118.57(12)
C1 C2 H1c2 120.72
C3 C2 H1c2 120.72
C2 C3 C4 120.58(12)
C2 C3 H1c3 119.71
C4 C3 H1c3 119.71
C3 C4 C5 118.43(12)
C3 C4 H1c4 120.79
C5 C4 H1c4 120.78
N1 C5 N3 115.97(11)
N1 C5 C4 122.05(11)
N3 C5 C4 121.98(11)
P1 C6 C7 110.70(9)
P1 C6 C8 110.50(9)
P1 C6 H1c6 107.93
C7 C6 C8 109.47(11)
C7 C6 H1c6 109
C8 C6 H1c6 109.2
C6 C7 H1c7 109.47
C6 C7 H2c7 109.47
C6 C7 H3c7 109.47
H1c7 C7 H2c7 109.47
H1c7 C7 H3c7 109.47
H2c7 C7 H3c7 109.47
C6 C8 H1c8 109.47
C6 C8 H2c8 109.47
C6 C8 H3c8 109.47
H1c8 C8 H2c8 109.47
H1c8 C8 H3c8 109.47
H2c8 C8 H3c8 109.47
P1 C9 C10 109.75(9)
P1 C9 C11 111.98(9)
P1 C9 H1c9 108.48
C10 C9 C11 112.07(11)
C10 C9 H1c9 108.38
C11 C9 H1c9 105.99
C9 C10 H1c10 109.47
C9 C10 H2c10 109.47
C9 C10 H3c10 109.47
H1c10 C10 H2c10 109.47
H1c10 C10 H3c10 109.47
H2c10 C10 H3c10 109.47
C9 C11 H1c11 109.47
C9 C11 H2c11 109.47
C9 C11 H3c11 109.47
H1c11 C11 H2c11 109.47
H1c11 C11 H3c11 109.47
H2c11 C11 H3c11 109.47
P2 C12 C13 112.41(9)
P2 C12 C14 108.24(9)
P2 C12 H1c12 108.8
C13 C12 C14 110.83(12)
C13 C12 H1c12 106.1
C14 C12 H1c12 110.44
C12 C13 H1c13 109.47
C12 C13 H2c13 109.47
C12 C13 H3c13 109.47
H1c13 C13 H2c13 109.47
H1c13 C13 H3c13 109.47
H2c13 C13 H3c13 109.47
C12 C14 H1c14 109.47
C12 C14 H2c14 109.47
C12 C14 H3c14 109.47
H1c14 C14 H2c14 109.47
H1c14 C14 H3c14 109.47
H2c14 C14 H3c14 109.47
P2 C15 C16 109.21(9)
P2 C15 C17 119.32(9)
P2 C15 H1c15 102.6
C16 C15 C17 109.63(12)
C16 C15 H1c15 113.78
C17 C15 H1c15 102.11
C15 C16 H1c16 109.47
C15 C16 H2c16 109.47
C15 C16 H3c16 109.47
H1c16 C16 H2c16 109.47
H1c16 C16 H3c16 109.47
H2c16 C16 H3c16 109.47
C15 C17 H1c17 109.47
C15 C17 H2c17 109.47
C15 C17 H3c17 109.47
H1c17 C17 H2c17 109.47
H1c17 C17 H3c17 109.47
H2c17 C17 H3c17 109.47
N2 C18 H1c18 109.47
N2 C18 H2c18 109.47
N2 C18 H3c18 109.47
H1c18 C18 H2c18 109.47
H1c18 C18 H3c18 109.47
H2c18 C18 H3c18 109.47
N3 C19 H1c19 109.47
N3 C19 H2c19 109.47
N3 C19 H3c19 109.47
H1c19 C19 H2c19 109.47
H1c19 C19 H3c19 109.47
H2c19 C19 H3c19 109.47
Fe1 B1 H3b1 120.9(8)
Fe1 B1 H4b1 127.1(8)
Fe1 B1 H1b1 49.7(8)
Fe1 B1 H2b1 54.2(8)
H3b1 B1 H4b1 111.9(12)
H3b1 B1 H1b1 111.2(11)
H3b1 B1 H2b1 109.8(11)
H4b1 B1 H1b1 110.1(12)
H4b1 B1 H2b1 109.8(12)
H1b1 B1 H2b1 103.7(11)
Fe1 H1b1 B1 92.4(10)
Fe1 H2b1 B1 90.8(11)

loop_
_geom_bond_atom_site_label_1
_geom_bond_atom_site_label_2
_geom_bond_distance
Fe1 P1 2.1547(3)
Fe1 P2 2.1525(4)
Fe1 N1 1.9645(10)
Fe1 B1 2.0895(16)
Fe1 H1b1 1.596(17)
Fe1 H1 1.460(14)
Fe1 H2b1 1.694(17)
P1 N2 1.7264(11)
P1 C6 1.8580(13)
P1 C9 1.8497(12)
P2 N3 1.7159(12)
P2 C12 1.8513(13)
P2 C15 1.8614(13)
N1 C1 1.3627(16)
N1 C5 1.3604(16)
N2 C1 1.3775(16)
N2 C18 1.4609(18)
N3 C5 1.3811(16)
N3 C19 1.4597(17)
C1 C2 1.3983(18)
C2 C3 1.3794(19)
C2 H1c2 0.96
C3 C4 1.3782(19)
C3 H1c3 0.96
C4 C5 1.3985(18)
C4 H1c4 0.96
C6 C7 1.5286(19)
C6 C8 1.523(2)
C6 H1c6 0.96
C7 H1c7 0.96
C7 H2c7 0.96
C7 H3c7 0.96
C8 H1c8 0.96
C8 H2c8 0.96
C8 H3c8 0.96
C9 C10 1.526(2)
C9 C11 1.531(2)
C9 H1c9 0.96
C10 H1c10 0.96
C10 H2c10 0.96
C10 H3c10 0.96
C11 H1c11 0.96
C11 H2c11 0.96
C11 H3c11 0.96
C12 C13 1.5315(19)
C12 C14 1.523(2)
C12 H1c12 0.96
C13 H1c13 0.96
C13 H2c13 0.96
C13 H3c13 0.96
C14 H1c14 0.96
C14 H2c14 0.96
C14 H3c14 0.96
C15 C16 1.518(2)
C15 C17 1.5336(19)
C15 H1c15 0.96
C16 H1c16 0.96
C16 H2c16 0.96
C16 H3c16 0.96
C17 H1c17 0.96
C17 H2c17 0.96
C17 H3c17 0.96
C18 H1c18 0.96
C18 H2c18 0.96
C18 H3c18 0.96
C19 H1c19 0.96
C19 H2c19 0.96
C19 H3c19 0.96
B1 H3b1 1.125(16)
B1 H4b1 1.110(17)
B1 H1b1 1.283(17)
B1 H2b1 1.20(2)

loop_
_twin_individual_id
_twin_individual_mass_fraction_refined
_twin_individual_twin_matrix_11
_twin_individual_twin_matrix_12
_twin_individual_twin_matrix_13
_twin_individual_twin_matrix_21
_twin_individual_twin_matrix_22
_twin_individual_twin_matrix_23
_twin_individual_twin_matrix_31
_twin_individual_twin_matrix_32
_twin_individual_twin_matrix_33
1 0.987(8) 1 0 0 0 1 0 0 0 1
2 0.013(8) -1 0 0 0 -1 0 0 0 -1

loop_
_restr_distance_atom_site_label_1
_restr_distance_atom_site_label_2
_restr_distance_target
_restr_distance_target_weight_param
Fe1 H1 1.46 0.001
